data_7020658
loop_
_publ_author_name
'Grzechnik, Andrzej'
'Khaidukov, Nicholas'
'Friese, Karen'

_publ_section_title
;
 Crystal structures and stability of trigonal KLnF4 fluorides (Ln = Y, Ho,
 Er, Tm, Yb).
;
_journal_issue 2
_journal_name_full 'Dalton transactions (Cambridge, England : 2003)'
_journal_page_first 441
_journal_page_last 447
_journal_paper_doi 10.1039/c2dt31483e
_journal_volume 42
_journal_year 2013
_chemical_formula_sum 'F4 K Yb'
_chemical_formula_weight 432.2
_chemical_name_systematic ' ?'
_space_group_IT_number 145
_symmetry_cell_setting trigonal
_symmetry_Int_Tables_number 145
_symmetry_space_group_name_Hall 'P 32'
_symmetry_space_group_name_H-M 'P 32'
_cell_angle_alpha 90
_cell_angle_beta 90
_cell_angle_gamma 120
_cell_formula_units_Z 18
_cell_length_a 14.026(2)
_cell_length_b 14.026(2)
_cell_length_c 10.1190(10)
_cell_measurement_temperature 293
_cell_volume 1724.0(4)
_diffrn_ambient_temperature 293
_diffrn_measured_fraction_theta_full 0.99
_diffrn_measured_fraction_theta_max 0
_diffrn_radiation_probe x-ray
_diffrn_radiation_wavelength 0.4
_diffrn_reflns_av_R_equivalents 0.0739
_diffrn_reflns_av_sigmaI/netI 0.0602
_diffrn_reflns_limit_h_max 30
_diffrn_reflns_limit_h_min -30
_diffrn_reflns_limit_k_max 30
_diffrn_reflns_limit_k_min -30
_diffrn_reflns_limit_l_max 22
_diffrn_reflns_limit_l_min -21
_diffrn_reflns_number 100600
_diffrn_reflns_theta_full 26.01
_diffrn_reflns_theta_max 26.01
_diffrn_reflns_theta_min 0.94
_exptl_absorpt_coefficient_mu 5.598
_exptl_crystal_density_diffrn 4.9938
_exptl_crystal_F_000 2250
_exptl_crystal_size_max 0.09
_exptl_crystal_size_mid 0.06
_exptl_crystal_size_min 0.04
_refine_diff_density_max 3.32
_refine_diff_density_min -4.05
_refine_ls_abs_structure_details ' 24125 of Friedel pairs used in the refinement'
_refine_ls_abs_structure_Flack 0
_refine_ls_extinction_coef 520(60)
_refine_ls_extinction_method 'B-C type 1 Gaussian isotropic (Becker & Coppens, 1974)'
_refine_ls_goodness_of_fit_gt 1.18
_refine_ls_goodness_of_fit_ref 1.09
_refine_ls_number_constraints 1
_refine_ls_number_parameters 231
_refine_ls_number_reflns 24602
_refine_ls_number_restraints 0
_refine_ls_R_factor_all 0.0587
_refine_ls_R_factor_gt 0.0381
_refine_ls_shift/su_max 0.0241
_refine_ls_shift/su_mean 0.0053
_refine_ls_structure_factor_coef F
_refine_ls_weighting_details w=1/(\s^2^(F)+0.0001F^2^)
_refine_ls_weighting_scheme sigma
_refine_ls_wR_factor_gt 0.0353
_refine_ls_wR_factor_ref 0.0384
_reflns_number_gt 17621
_reflns_number_total 24602
_reflns_threshold_expression I>3\s(I)
_cod_data_source_file c2dt31483e.txt
_cod_data_source_block VII
_cod_depositor_comments
;
The following automatic conversions were performed:

'_diffrn_radiation_probe' value 'X-ray' changed to 'x-ray' according
to /home/saulius/struct/CIF-dictionaries/cif_core.dic dictionary
named 'cif_core.dic' version 2.4.2 from 2011-04-26.

Automatic conversion script
Id: cif_fix_values 1891 2012-01-12 08:04:46Z andrius 
;
_cod_original_formula_sum 'F4 K1 Yb1'
_cod_database_code 7020658

loop_
_symmetry_equiv_pos_site_id
_symmetry_equiv_pos_as_xyz
1 x,y,z
2 -y,x-y,z+2/3
3 -x+y,-x,z+1/3

loop_
_atom_site_label
_atom_site_type_symbol
_atom_site_fract_x
_atom_site_fract_y
_atom_site_fract_z
_atom_site_adp_type
_atom_site_U_iso_or_equiv
_atom_site_symmetry_multiplicity
_atom_site_occupancy
_atom_site_calc_flag
Yb1 Yb 0.13032(3) 0.88970(4) 0.67154(8) Uani 0.00581(10) 3 1 d
Yb2 Yb 0.27742(5) 0.72800(5) 0.67585(10) Uani 0.00714(17) 3 1 d
Yb3 Yb 0.78381(7) 0.21038(6) 0.66442(6) Uani 0.00503(14) 3 1 d
Yb4 Yb 0.93987(8) 0.05710(8) 0.67429(12) Uani 0.00646(15) 3 1 d
Yb5 Yb 0.45319(9) 0.54605(10) 0.67458(8) Uani 0.00765(18) 3 1 d
Yb6 Yb 0.60253(5) 0.38535(5) 0.65929(5) Uani 0.00495(11) 3 1 d
K7 K 0.2668(3) 0.2173(3) 0.6549(4) Uani 0.0154(9) 3 1 d
K8 K 0.7787(3) 0.7165(3) 0.6877(4) Uani 0.0223(12) 3 1 d
K9 K 0.6052(3) 0.8798(3) 0.6585(4) Uani 0.0179(10) 3 1 d
K10 K 0.1049(3) 0.3975(3) 0.6896(3) Uani 0.0160(8) 3 1 d
K11 K 0.4542(3) 0.0614(3) 0.6859(4) Uani 0.0195(11) 3 1 d
K12 K 0.9458(3) 0.5596(3) 0.6625(3) Uani 0.0095(7) 3 1 d
F1 F 0.1328(6) 0.9374(6) 0.8843(9) Uani 0.0176(16) 3 1 d
F2 F 0.0690(6) 0.8783(6) 0.4594(6) Uani 0.0135(13) 3 1 d
F3 F 0.2067(5) 0.5985(5) 0.5200(7) Uani 0.0199(10) 3 1 d
F4 F 0.3440(7) 0.7280(4) 0.3414(9) Uani 0.0316(11) 3 1 d
F5 F 0.7372(6) 0.2048(6) 0.4470(8) Uani 0.0135(13) 3 1 d
F6 F 0.7919(6) 0.2713(6) 0.8699(7) Uani 0.0176(16) 3 1 d
F7 F 0.0015(7) 0.0602(4) 0.3368(10) Uani 0.0316(11) 3 1 d
F8 F -0.1236(5) -0.0746(5) 1.5235(7) Uani 0.0199(10) 3 1 d
F9 F 0.3948(6) 0.5382(6) 0.4599(7) Uani 0.0135(13) 3 1 d
F10 F 0.4593(7) 0.5949(7) 0.8885(8) Uani 0.0176(16) 3 1 d
F11 F 0.5449(6) 0.2842(5) 0.4762(8) Uani 0.0199(10) 3 1 d
F12 F -0.2745(7) -0.6061(5) 1.3272(11) Uani 0.0316(11) 3 1 d
F13 F 0.7665(6) 0.7312(5) 0.9371(8) Uani 0.0157(13) 3 1 d
F14 F 0.8053(6) 0.7234(5) 0.4265(8) Uani 0.0119(11) 3 1 d
F15 F 0.2483(5) 0.2220(5) 0.3936(8) Uani 0.0167(14) 3 1 d
F16 F 0.8101(6) 0.0775(6) 1.5701(8) Uani 0.0164(15) 3 1 d
F17 F 0.1328(5) 0.3939(5) 0.4313(8) Uani 0.0119(11) 3 1 d
F18 F 0.0961(6) 0.4070(5) 0.9390(8) Uani 0.0157(13) 3 1 d
F19 F 0.1509(5) 0.7547(6) 0.5748(7) Uani 0.0164(15) 3 1 d
F20 F 0.5896(5) 0.8865(6) 0.3969(8) Uani 0.0167(14) 3 1 d
F21 F 0.9339(6) 0.5726(7) 0.3975(10) Uani 0.0167(14) 3 1 d
F22 F -0.5272(7) 0.4133(7) 1.5734(9) Uani 0.0164(15) 3 1 d
F23 F 0.4844(5) 0.0678(5) 1.4283(8) Uani 0.0119(11) 3 1 d
F24 F 0.4492(6) 0.0844(6) 0.9417(8) Uani 0.0157(13) 3 1 d

loop_
_atom_site_aniso_label
_atom_site_aniso_type_symbol
_atom_site_aniso_U_11
_atom_site_aniso_U_22
_atom_site_aniso_U_33
_atom_site_aniso_U_12
_atom_site_aniso_U_13
_atom_site_aniso_U_23
Yb1 Yb 0.00222(10) 0.00549(13) 0.00895(16) 0.00135(11) -0.00006(13) 0.00063(13)
Yb2 Yb 0.00807(17) 0.00616(17) 0.0094(3) 0.00522(15) 0.00393(15) 0.00372(14)
Yb3 Yb 0.00632(18) 0.00628(17) 0.00371(15) 0.00405(16) -0.00312(14) -0.00208(14)
Yb4 Yb 0.00802(16) 0.00673(16) 0.0072(3) 0.00558(12) 0.00143(14) 0.00278(13)
Yb5 Yb 0.0083(2) 0.0094(2) 0.0081(2) 0.0066(2) 0.00163(15) 0.00224(16)
Yb6 Yb 0.00572(14) 0.00403(13) 0.00566(13) 0.00285(11) -0.00145(13) -0.00117(13)
K7 K 0.0190(11) 0.0128(11) 0.0206(14) 0.0127(10) -0.0035(9) -0.0015(8)
K8 K 0.0208(12) 0.042(2) 0.0062(9) 0.0175(13) -0.0080(9) -0.0050(10)
K9 K 0.0170(12) 0.0159(11) 0.0240(17) 0.0107(11) 0.0013(10) 0.0011(11)
K10 K 0.0117(8) 0.0312(13) 0.0047(7) 0.0106(9) -0.0009(6) -0.0083(9)
K11 K 0.0175(13) 0.0336(17) 0.0046(8) 0.0106(12) 0.0031(9) -0.0022(8)
K12 K 0.0154(10) 0.0104(7) 0.0065(9) 0.0092(7) 0.0034(6) 0.0030(6)
F1 F 0.022(2) 0.0203(18) 0.017(2) 0.0158(17) -0.0008(16) -0.0084(16)
F2 F 0.0178(16) 0.0195(17) 0.0056(14) 0.0111(15) -0.0055(12) -0.0021(12)
F3 F 0.0205(8) 0.0153(13) 0.0203(10) 0.0062(13) 0.0039(16) -0.0086(9)
F4 F 0.0417(18) 0.0025(5) 0.0374(13) 0.0012(15) 0.0016(13) -0.0020(19)
F5 F 0.0178(16) 0.0195(17) 0.0056(14) 0.0111(15) -0.0055(12) -0.0021(12)
F6 F 0.022(2) 0.0203(18) 0.017(2) 0.0158(17) -0.0008(16) -0.0084(16)
F7 F 0.0417(18) 0.0025(5) 0.0374(13) 0.0012(15) 0.0016(13) -0.0020(19)
F8 F 0.0205(8) 0.0153(13) 0.0203(10) 0.0062(13) 0.0039(16) -0.0086(9)
F9 F 0.0178(16) 0.0195(17) 0.0056(14) 0.0111(15) -0.0055(12) -0.0021(12)
F10 F 0.022(2) 0.0203(18) 0.017(2) 0.0158(17) -0.0008(16) -0.0084(16)
F11 F 0.0205(8) 0.0153(13) 0.0203(10) 0.0062(13) 0.0039(16) -0.0086(9)
F12 F 0.0417(18) 0.0025(5) 0.0374(13) 0.0012(15) 0.0016(13) -0.0020(19)
F13 F 0.0190(16) 0.0156(15) 0.0157(19) 0.0110(15) 0.0006(16) -0.0022(14)
F14 F 0.0132(13) 0.0103(13) 0.0107(15) 0.0048(10) 0.0014(12) -0.0004(10)
F15 F 0.0132(14) 0.0204(17) 0.020(2) 0.0111(14) 0.0010(14) 0.0047(17)
F16 F 0.0231(17) 0.0235(18) 0.0161(19) 0.0219(17) -0.0144(15) -0.0144(16)
F17 F 0.0132(13) 0.0103(13) 0.0107(15) 0.0048(10) 0.0014(12) -0.0004(10)
F18 F 0.0190(16) 0.0156(15) 0.0157(19) 0.0110(15) 0.0006(16) -0.0022(14)
F19 F 0.0231(17) 0.0235(18) 0.0161(19) 0.0219(17) -0.0144(15) -0.0144(16)
F20 F 0.0132(14) 0.0204(17) 0.020(2) 0.0111(14) 0.0010(14) 0.0047(17)
F21 F 0.0132(14) 0.0204(17) 0.020(2) 0.0111(14) 0.0010(14) 0.0047(17)
F22 F 0.0231(17) 0.0235(18) 0.0161(19) 0.0219(17) -0.0144(15) -0.0144(16)
F23 F 0.0132(13) 0.0103(13) 0.0107(15) 0.0048(10) 0.0014(12) -0.0004(10)
F24 F 0.0190(16) 0.0156(15) 0.0157(19) 0.0110(15) 0.0006(16) -0.0022(14)

loop_
_atom_type_symbol
_atom_type_scat_dispersion_real
_atom_type_scat_dispersion_imag
_atom_type_scat_source
F 0.0032 0.0029 'International Tables Vol C tables 4.2.6.8 and 6.1.1.1'
K 0.0760 0.0798 'International Tables Vol C tables 4.2.6.8 and 6.1.1.1'
Yb -0.6177 2.1062 'International Tables Vol C tables 4.2.6.8 and 6.1.1.1'

loop_
_geom_bond_atom_site_label_1
_geom_bond_atom_site_label_2
_geom_bond_site_symmetry_2
_geom_bond_distance
Yb1 F1 . 2.250(9)
Yb1 F2 . 2.288(7)
Yb1 F7 3_565 2.207(13)
Yb1 F13 2_664 2.108(7)
Yb1 F15 3_565 2.153(7)
Yb1 F17 3_565 2.221(11)
Yb1 F19 . 2.274(9)
Yb2 F3 . 2.229(7)
Yb2 F3 3_565 2.274(8)
Yb2 F4 3_565 2.183(13)
Yb2 F9 3_565 2.162(7)
Yb2 F10 2_664 2.220(8)
Yb2 F17 3_565 2.262(9)
Yb2 F19 . 2.236(9)
Yb3 F5 . 2.286(8)
Yb3 F6 . 2.229(8)
Yb3 F12 3_654 2.210(14)
Yb3 F14 3_665 2.224(11)
Yb3 F16 1_554 2.282(10)
Yb3 F21 3_665 2.138(8)
Yb3 F24 2_654 2.103(8)
Yb4 F1 2_764 2.223(9)
Yb4 F2 3_555 2.163(7)
Yb4 F7 3_655 2.197(14)
Yb4 F8 1_654 2.211(7)
Yb4 F8 3_654 2.279(8)
Yb4 F14 3_665 2.271(10)
Yb4 F16 1_554 2.242(10)
Yb5 F4 3_565 2.194(13)
Yb5 F9 . 2.304(7)
Yb5 F10 . 2.259(9)
Yb5 F18 2_664 2.103(7)
Yb5 F20 3_565 2.137(7)
Yb5 F22 1_654 2.259(11)
Yb5 F23 3_664 2.252(11)
Yb6 F5 3_665 2.186(8)
Yb6 F6 2_654 2.217(7)
Yb6 F11 . 2.225(8)
Yb6 F11 3_665 2.252(9)
Yb6 F12 3_654 2.170(14)
Yb6 F22 1_654 2.221(11)
Yb6 F23 3_664 2.230(9)
K7 F1 2_664 2.920(11)
K7 F5 3_665 2.855(12)
K7 F7 3_555 3.001(8)
K7 F13 2_654 2.617(13)
K7 F15 . 2.661(9)
K7 F16 3_664 2.544(9)
K7 F20 3_565 2.637(9)
K7 F22 1_654 2.940(8)
K8 F2 3_565 3.012(10)
K8 F6 2_654 2.907(11)
K8 F8 1_664 3.034(8)
K8 F13 . 2.546(9)
K8 F14 . 2.664(9)
K8 F15 3_665 2.556(12)
K8 F18 2_664 2.572(10)
K8 F23 3_664 2.878(7)
K9 F2 3_565 2.915(11)
K9 F4 3_565 3.125(8)
K9 F10 2_664 2.901(12)
K9 F16 1_564 2.962(7)
K9 F18 2_664 2.648(12)
K9 F19 3_565 2.561(9)
K9 F20 . 2.662(9)
K9 F21 3_675 2.521(10)
K10 F1 2_664 2.945(13)
K10 F3 . 2.985(7)
K10 F9 3_565 2.882(10)
K10 F14 3_565 2.829(7)
K10 F17 . 2.646(8)
K10 F18 . 2.534(9)
K10 F20 3_565 2.640(12)
K10 F24 2_554 2.592(10)
K11 F5 3_665 2.898(11)
K11 F10 2_654 2.822(13)
K11 F12 3_654 3.007(9)
K11 F13 2_654 2.577(9)
K11 F17 3_555 2.831(7)
K11 F21 3_665 2.595(14)
K11 F23 1_554 2.635(9)
K11 F24 . 2.614(9)
K12 F6 2_654 3.087(9)
K12 F9 3_665 2.841(11)
K12 F11 3_665 2.916(9)
K12 F15 3_665 2.605(9)
K12 F19 1_655 2.947(6)
K12 F21 . 2.699(10)
K12 F22 3_554 2.507(9)
K12 F24 2_654 2.605(12)
F1 F7 2_565 2.988(13)
F1 F7 3_565 2.720(15)
F1 F14 2_665 2.924(11)
F1 F15 3_565 2.914(10)
F1 F16 3_674 3.075(10)
F1 F17 3_565 2.730(15)
F2 F7 3_565 2.767(13)
F2 F8 1_564 3.152(12)
F2 F8 2_563 2.896(10)
F2 F13 2_664 2.944(9)
F2 F15 3_565 3.146(10)
F2 F16 2_553 3.045(10)
F2 F19 . 2.771(13)
F3 F4 . 2.603(10)
F3 F4 3_565 2.700(13)
F3 F9 3_565 2.920(11)
F3 F10 3_564 3.154(11)
F3 F17 . 2.672(9)
F3 F19 . 2.726(12)
F4 F9 2_664 2.780(11)
F4 F10 2_664 2.725(13)
F4 F10 3_564 3.038(11)
F4 F18 3_564 2.817(13)
F4 F20 . 3.077(10)
F5 F12 1_664 2.994(13)
F5 F12 3_654 2.738(15)
F5 F16 1_554 2.760(14)
F5 F22 2_663 2.948(11)
F5 F23 1_554 3.080(10)
F5 F24 2_654 2.889(10)
F6 F11 2_655 2.938(11)
F6 F11 3_665 3.077(14)
F6 F12 3_654 2.752(15)
F6 F14 3_665 2.726(15)
F6 F21 3_665 2.950(10)
F6 F22 3_554 3.144(11)
F6 F23 2_654 3.033(10)
F6 F24 2_654 3.075(11)
F7 F8 1_554 2.628(10)
F7 F8 2_553 2.678(14)
F7 F13 3_564 2.806(14)
F7 F15 . 3.100(10)
F8 F14 1_446 2.675(9)
F8 F16 1_455 2.761(13)
F9 F18 2_664 2.916(9)
F9 F19 2_664 3.013(10)
F9 F20 3_565 3.180(10)
F9 F22 1_654 2.739(15)
F10 F17 2_665 2.942(10)
F10 F19 3_565 3.103(10)
F10 F20 3_565 2.925(10)
F10 F23 3_664 2.802(15)
F11 F12 1_664 2.676(11)
F11 F12 3_654 2.595(15)
F11 F22 1_654 2.664(15)
F11 F23 1_554 2.756(10)
F12 F21 1_446 2.829(10)
F12 F24 3_555 3.084(16)
F13 F17 2_665 2.823(13)
F14 F16 2_653 2.490(12)
F14 F24 3_664 2.850(10)
F15 F19 2_664 2.906(14)
F16 F21 3_666 2.840(15)
F17 F19 2_664 2.476(12)
F18 F23 2_554 2.846(12)
F20 F22 2_673 2.916(16)
F22 F23 3_565 2.422(11)

loop_
_jana_cell_twin_matrix_id
_jana_cell_twin_volume_fraction
_jana_cell_twin_matrix_1_1
_jana_cell_twin_matrix_1_2
_jana_cell_twin_matrix_1_3
_jana_cell_twin_matrix_2_1
_jana_cell_twin_matrix_2_2
_jana_cell_twin_matrix_2_3
_jana_cell_twin_matrix_3_1
_jana_cell_twin_matrix_3_2
_jana_cell_twin_matrix_3_3
1 0.5008(10) 1 0 0 0 1 0 0 0 1
2 0 -1 0 0 0 -1 0 0 0 -1
3 0 1 -1 0 0 -1 0 0 0 -1
4 0.4992(10) -1 1 0 0 1 0 0 0 -1
